data_4345843
loop_
_publ_author_name
'Hierlinger, Claus'
'Roisnel, Thierry'
'Cordes, David B.'
'Slawin, Alexandra M. Z.'
'Jacquemin, Denis'
'Guerchais, V\'eronique'
'Zysman-Colman, Eli'

_publ_section_title
;
 An Unprecedented Family of Luminescent Iridium(III) Complexes Bearing a
 Six-Membered Chelated Tridentate C^N^C Ligand.
;
_journal_issue 9
_journal_name_full 'Inorganic chemistry'
_journal_page_first 5182
_journal_page_last 5188
_journal_paper_doi 10.1021/acs.inorgchem.7b00328
_journal_volume 56
_journal_year 2017
_chemical_formula_moiety 'C38 H35 Cl F6 Ir N3, C H2 Cl2'
_chemical_formula_sum 'C39 H37 Cl3 F6 Ir N3'
_chemical_formula_weight 960.31
_space_group_crystal_system triclinic
_space_group_IT_number 2
_space_group_name_Hall '-P 1'
_space_group_name_H-M_alt 'P -1'
_symmetry_space_group_name_Hall '-P 1'
_symmetry_space_group_name_H-M 'P -1'
_atom_sites_solution_hydrogens geom
_atom_sites_solution_primary direct
_atom_sites_solution_secondary difmap
_audit_creation_date 2016-11-08
_audit_creation_method 'by CrystalStructure 4.2'
_cell_angle_alpha 86.300(6)
_cell_angle_beta 81.439(6)
_cell_angle_gamma 77.394(6)
_cell_formula_units_Z 4
_cell_length_a 13.2316(11)
_cell_length_b 15.2465(12)
_cell_length_c 19.5943(19)
_cell_measurement_reflns_used 3775
_cell_measurement_temperature 173
_cell_measurement_theta_max 25.30
_cell_measurement_theta_min 2.00
_cell_volume 3812.5(6)
_computing_cell_refinement 'CrystalClear-SM Expert 2.1 b45'
_computing_data_collection 'CrystalClear-SM Expert 2.1 b45 (Rigaku, 2015)'
_computing_data_reduction 'CrystalClear-SM Expert 2.1 b45'
_computing_molecular_graphics 'CrystalStructure 4.2'
_computing_publication_material 'CrystalStructure 4.2 (Rigaku, 2015)'
_computing_structure_refinement 'SHELXL Version 2014/7 (Sheldrick, 2008)'
_computing_structure_solution 'DIRDIF99-PATTY (Gould, et al., 1999)'
_diffrn_ambient_temperature 173
_diffrn_detector_area_resol_mean 5.814
_diffrn_measured_fraction_theta_full 0.993
_diffrn_measured_fraction_theta_max 0.992
_diffrn_measurement_device_type 'Rigaku XtaLAB P200'
_diffrn_measurement_method \w
_diffrn_radiation_type 'Mo K\a'
_diffrn_radiation_wavelength 0.71075
_diffrn_reflns_av_R_equivalents 0.1140
_diffrn_reflns_Laue_measured_fraction_full 0.993
_diffrn_reflns_Laue_measured_fraction_max 0.992
_diffrn_reflns_limit_h_max 15
_diffrn_reflns_limit_h_min -15
_diffrn_reflns_limit_k_max 18
_diffrn_reflns_limit_k_min -18
_diffrn_reflns_limit_l_max 23
_diffrn_reflns_limit_l_min -23
_diffrn_reflns_number 62965
_diffrn_reflns_point_group_measured_fraction_full 0.993
_diffrn_reflns_point_group_measured_fraction_max 0.992
_diffrn_reflns_theta_full 25.242
_diffrn_reflns_theta_max 25.358
_diffrn_reflns_theta_min 1.592
_diffrn_standards_number 0
_exptl_absorpt_coefficient_mu 3.784
_exptl_absorpt_correction_T_max 0.927
_exptl_absorpt_correction_T_min 0.832
_exptl_absorpt_correction_type multi-scan
_exptl_absorpt_process_details 'REQAB (Rigaku, 1998)'
_exptl_crystal_colour yellow
_exptl_crystal_density_diffrn 1.673
_exptl_crystal_density_method 'not measured'
_exptl_crystal_description prism
_exptl_crystal_F_000 1896.00
_exptl_crystal_size_max 0.070
_exptl_crystal_size_mid 0.020
_exptl_crystal_size_min 0.020
_refine_diff_density_max 1.21
_refine_diff_density_min -0.92
_refine_ls_extinction_method none
_refine_ls_goodness_of_fit_ref 1.082
_refine_ls_hydrogen_treatment constr
_refine_ls_number_parameters 977
_refine_ls_number_reflns 13863
_refine_ls_number_restraints 36
_refine_ls_R_factor_all 0.1146
_refine_ls_R_factor_gt 0.0515
_refine_ls_shift/su_max 0.002
_refine_ls_structure_factor_coef Fsqd
_refine_ls_weighting_details 'w = 1/[\s^2^(Fo^2^)+(0.0061P)^2^+13.1497P] where P=(Fo^2^+2Fc^2^)/3'
_refine_ls_weighting_scheme calc
_refine_ls_wR_factor_gt 0.0648
_refine_ls_wR_factor_ref 0.0796
_reflns_Friedel_coverage 0.000
_reflns_number_gt 8794
_reflns_number_total 13863
_reflns_threshold_expression F^2^>2.0\s(F^2^)
_cod_data_source_file ic7b00328_si_002.cif
_cod_data_source_block 3
_cod_database_code 4345843

loop_
_space_group_symop_id
_space_group_symop_operation_xyz
1 +X,+Y,+Z
2 -X,-Y,-Z

loop_
_atom_site_label
_atom_site_type_symbol
_atom_site_fract_x
_atom_site_fract_y
_atom_site_fract_z
_atom_site_U_iso_or_equiv
_atom_site_adp_type
_atom_site_occupancy
_atom_site_site_symmetry_order
_atom_site_calc_flag
_atom_site_refinement_flags_posn
_atom_site_refinement_flags_adp
_atom_site_refinement_flags_occupancy
_atom_site_disorder_assembly
_atom_site_disorder_group
Ir1 Ir 0.59749(2) 0.72730(2) 0.39173(2) 0.02017(9) Uani 1 1 d . . . . .
Ir51 Ir 0.86419(2) 0.69327(2) 0.84954(2) 0.01841(9) Uani 1 1 d . . . . .
Cl1 Cl 0.44374(14) 0.67076(12) 0.39428(9) 0.0256(5) Uani 1 1 d . . . . .
Cl2 Cl 0.3142(3) 0.9944(3) 0.0434(3) 0.1422(16) Uani 1 1 d . . . . .
Cl3 Cl 0.1078(3) 0.9659(2) 0.04391(18) 0.0958(11) Uani 1 1 d . . . . .
Cl4 Cl 0.2022(3) 0.7918(3) 0.2648(3) 0.160(2) Uani 1 1 d . . . . .
Cl5 Cl 0.3516(2) 0.9033(2) 0.23433(18) 0.0880(10) Uani 1 1 d . . . . .
Cl51 Cl 1.03040(14) 0.59520(12) 0.84351(9) 0.0246(4) Uani 1 1 d . . . . .
F14 F 0.2149(5) 1.0821(4) 0.4756(3) 0.099(3) Uani 1 1 d . . . . .
F15 F 0.2497(5) 0.9677(4) 0.5425(3) 0.081(2) Uani 1 1 d . . . . .
F16 F 0.1914(5) 0.9553(5) 0.4503(4) 0.105(3) Uani 1 1 d . . . . .
F21 F 0.5765(9) 0.6977(7) 0.0566(4) 0.065(3) Uani 0.760(11) 1 d . U P A 1
F22 F 0.4621(7) 0.6652(7) 0.1380(4) 0.069(3) Uani 0.760(11) 1 d . U P A 1
F23 F 0.6126(9) 0.5864(5) 0.1260(4) 0.078(3) Uani 0.760(11) 1 d . U P A 1
F21A F 0.470(2) 0.7338(16) 0.0931(14) 0.063(7) Uani 0.240(11) 1 d . U P A 2
F22A F 0.521(3) 0.6097(19) 0.1444(13) 0.059(6) Uani 0.240(11) 1 d . U P A 2
F23A F 0.624(2) 0.654(2) 0.0691(15) 0.061(7) Uani 0.240(11) 1 d . U P A 2
F64 F 0.8757(6) 0.4654(4) 0.5729(4) 0.102(3) Uani 1 1 d . . . . .
F65 F 0.9210(7) 0.4139(4) 0.6647(3) 0.109(3) Uani 1 1 d . . . . .
F66 F 1.0198(5) 0.4723(5) 0.5930(5) 0.119(3) Uani 1 1 d . . . . .
F71 F 1.1626(6) 0.9906(4) 0.8056(5) 0.136(4) Uani 1 1 d . . . . .
F72 F 1.2347(5) 0.8679(8) 0.7707(5) 0.169(5) Uani 1 1 d . . . . .
F73 F 1.1779(5) 0.8779(5) 0.8696(4) 0.116(3) Uani 1 1 d . . . . .
N1 N 0.7320(5) 0.7715(4) 0.3904(3) 0.0245(15) Uani 1 1 d . . . . .
N22 N 0.6806(5) 0.5906(4) 0.3919(3) 0.0207(15) Uani 1 1 d . . . . .
N33 N 0.5897(5) 0.6887(4) 0.4981(3) 0.0241(15) Uani 1 1 d . . . . .
N51 N 0.7203(5) 0.7764(4) 0.8538(3) 0.0228(15) Uani 1 1 d . . . . .
N72 N 0.8799(5) 0.7106(4) 0.9542(3) 0.0210(15) Uani 1 1 d . . . . .
N83 N 0.8010(4) 0.5877(4) 0.9057(3) 0.0182(14) Uani 1 1 d . . . . .
C2 C 0.7474(7) 0.8483(5) 0.3551(4) 0.025(2) Uani 1 1 d . . . . .
C3 C 0.8395(6) 0.8768(6) 0.3542(4) 0.033(2) Uani 1 1 d . . . . .
H3 H 0.8497 0.9300 0.3286 0.040 Uiso 1 1 calc R U . . .
C4 C 0.9167(7) 0.8290(6) 0.3898(4) 0.040(2) Uani 1 1 d . . . . .
H4 H 0.9792 0.8499 0.3900 0.049 Uiso 1 1 calc R U . . .
C5 C 0.9031(7) 0.7511(6) 0.4251(4) 0.038(2) Uani 1 1 d . . . . .
H5 H 0.9564 0.7162 0.4491 0.045 Uiso 1 1 calc R U . . .
C6 C 0.8104(6) 0.7246(5) 0.4250(4) 0.028(2) Uani 1 1 d . . . . .
H6 H 0.8001 0.6711 0.4502 0.034 Uiso 1 1 calc R U . . .
C7 C 0.6614(6) 0.8963(5) 0.3168(4) 0.028(2) Uani 1 1 d . . . . .
H7 H 0.6817 0.9510 0.2927 0.034 Uiso 1 1 calc R U . . .
C8 C 0.5607(6) 0.9245(5) 0.3639(4) 0.0258(19) Uani 1 1 d . . . . .
C9 C 0.5172(6) 0.8557(5) 0.4003(3) 0.0217(18) Uani 1 1 d . . . . .
C10 C 0.4167(6) 0.8833(5) 0.4368(4) 0.0253(19) Uani 1 1 d . . . . .
H10 H 0.3835 0.8388 0.4609 0.030 Uiso 1 1 calc R U . . .
C11 C 0.3643(7) 0.9714(5) 0.4392(4) 0.033(2) Uani 1 1 d . . . . .
C12 C 0.4107(7) 1.0376(5) 0.4058(4) 0.034(2) Uani 1 1 d . . . . .
H12 H 0.3754 1.0989 0.4083 0.041 Uiso 1 1 calc R U . . .
C13 C 0.5091(7) 1.0142(5) 0.3683(4) 0.034(2) Uani 1 1 d . . . . .
H13 H 0.5418 1.0596 0.3454 0.041 Uiso 1 1 calc R U . . .
C14 C 0.2569(8) 0.9952(7) 0.4769(6) 0.055(3) Uani 1 1 d . . . . .
C15 C 0.6423(6) 0.8361(5) 0.2634(4) 0.0248(19) Uani 1 1 d . . . . .
C16 C 0.6083(5) 0.7567(5) 0.2889(4) 0.0197(17) Uani 1 1 d . . . . .
C17 C 0.5831(6) 0.7059(5) 0.2403(4) 0.0245(18) Uani 1 1 d . . . . .
H17 H 0.5595 0.6523 0.2551 0.029 Uiso 1 1 calc R U . . .
C18 C 0.5913(6) 0.7312(5) 0.1698(4) 0.028(2) Uani 1 1 d . . . . .
C19 C 0.6271(6) 0.8061(5) 0.1471(4) 0.030(2) Uani 1 1 d . . . . .
H19 H 0.6351 0.8218 0.0992 0.036 Uiso 1 1 calc R U . . .
C20 C 0.6520(6) 0.8597(5) 0.1940(4) 0.030(2) Uani 1 1 d . . . . .
H20 H 0.6758 0.9129 0.1781 0.036 Uiso 1 1 calc R U . . .
C21 C 0.5592(8) 0.6760(6) 0.1224(4) 0.042(2) Uani 1 1 d . U . . .
C23 C 0.6699(6) 0.5432(5) 0.4524(4) 0.0218(18) Uani 1 1 d . . . . .
C24 C 0.7121(6) 0.4524(5) 0.4573(4) 0.0265(19) Uani 1 1 d . . . . .
H24 H 0.6993 0.4203 0.4998 0.032 Uiso 1 1 calc R U . . .
C25 C 0.7726(5) 0.4073(5) 0.4018(4) 0.0208(17) Uani 1 1 d . . . . .
C26 C 0.7873(6) 0.4581(5) 0.3408(4) 0.0247(19) Uani 1 1 d . . . . .
H26 H 0.8309 0.4313 0.3013 0.030 Uiso 1 1 calc R U . . .
C27 C 0.7383(5) 0.5474(5) 0.3383(4) 0.0215(18) Uani 1 1 d . . . . .
H27 H 0.7463 0.5799 0.2956 0.026 Uiso 1 1 calc R U . . .
C28 C 0.8197(6) 0.3070(5) 0.4083(4) 0.029(2) Uani 1 1 d . . . . .
C29 C 0.8703(12) 0.2850(8) 0.4709(7) 0.129(6) Uani 1 1 d . . . . .
H29A H 0.9128 0.3290 0.4754 0.155 Uiso 1 1 calc R U . . .
H29B H 0.9152 0.2247 0.4676 0.155 Uiso 1 1 calc R U . . .
H29C H 0.8167 0.2866 0.5114 0.155 Uiso 1 1 calc R U . . .
C30 C 0.7356(9) 0.2565(7) 0.4105(7) 0.091(4) Uani 1 1 d . . . . .
H30A H 0.7163 0.2564 0.3641 0.109 Uiso 1 1 calc R U . . .
H30B H 0.6744 0.2852 0.4420 0.109 Uiso 1 1 calc R U . . .
H30C H 0.7603 0.1945 0.4268 0.109 Uiso 1 1 calc R U . . .
C31 C 0.8986(9) 0.2746(7) 0.3475(6) 0.097(5) Uani 1 1 d . . . . .
H31A H 0.9261 0.2099 0.3535 0.116 Uiso 1 1 calc R U . . .
H31B H 0.9560 0.3065 0.3438 0.116 Uiso 1 1 calc R U . . .
H31C H 0.8654 0.2862 0.3054 0.116 Uiso 1 1 calc R U . . .
C32 C 0.6171(6) 0.5978(5) 0.5124(4) 0.0224(18) Uani 1 1 d . . . . .
C34 C 0.5519(6) 0.7420(5) 0.5507(4) 0.0284(19) Uani 1 1 d . . . . .
H34 H 0.5326 0.8048 0.5412 0.034 Uiso 1 1 calc R U . . .
C35 C 0.5389(6) 0.7115(5) 0.6187(4) 0.0269(19) Uani 1 1 d . . . . .
H35 H 0.5130 0.7533 0.6544 0.032 Uiso 1 1 calc R U . . .
C36 C 0.5632(5) 0.6203(5) 0.6352(4) 0.0213(18) Uani 1 1 d . . . . .
C37 C 0.6017(6) 0.5638(5) 0.5800(4) 0.0251(19) Uani 1 1 d . . . . .
H37 H 0.6179 0.5006 0.5886 0.030 Uiso 1 1 calc R U . . .
C38 C 0.5442(6) 0.5825(5) 0.7089(4) 0.0258(19) Uani 1 1 d . . . . .
C39 C 0.4390(6) 0.5555(6) 0.7178(4) 0.041(2) Uani 1 1 d . . . . .
H39A H 0.3836 0.6090 0.7135 0.049 Uiso 1 1 calc R U . . .
H39B H 0.4266 0.5266 0.7636 0.049 Uiso 1 1 calc R U . . .
H39C H 0.4390 0.5133 0.6822 0.049 Uiso 1 1 calc R U . . .
C40 C 0.5439(7) 0.6532(6) 0.7612(4) 0.040(2) Uani 1 1 d . . . . .
H40A H 0.4834 0.7029 0.7585 0.049 Uiso 1 1 calc R U . . .
H40B H 0.6084 0.6761 0.7506 0.049 Uiso 1 1 calc R U . . .
H40C H 0.5398 0.6258 0.8079 0.049 Uiso 1 1 calc R U . . .
C41 C 0.6273(7) 0.4997(6) 0.7222(4) 0.038(2) Uani 1 1 d . . . . .
H41A H 0.6149 0.4793 0.7706 0.045 Uiso 1 1 calc R U . . .
H41B H 0.6965 0.5145 0.7125 0.045 Uiso 1 1 calc R U . . .
H41C H 0.6240 0.4517 0.6922 0.045 Uiso 1 1 calc R U . . .
C52 C 0.6935(6) 0.8323(5) 0.7994(4) 0.0253(19) Uani 1 1 d . . . . .
C53 C 0.5945(6) 0.8865(5) 0.8017(4) 0.031(2) Uani 1 1 d . . . . .
H53 H 0.5772 0.9255 0.7635 0.037 Uiso 1 1 calc R U . . .
C54 C 0.5208(7) 0.8844(6) 0.8591(5) 0.041(2) Uani 1 1 d . . . . .
H54 H 0.4525 0.9211 0.8605 0.049 Uiso 1 1 calc R U . . .
C55 C 0.5478(7) 0.8283(6) 0.9143(4) 0.040(2) Uani 1 1 d . . . . .
H55 H 0.4987 0.8253 0.9545 0.048 Uiso 1 1 calc R U . . .
C56 C 0.6477(6) 0.7764(5) 0.9099(4) 0.030(2) Uani 1 1 d . . . . .
H56 H 0.6665 0.7387 0.9486 0.036 Uiso 1 1 calc R U . . .
C57 C 0.7763(6) 0.8316(5) 0.7385(4) 0.0236(19) Uani 1 1 d . . . . .
H57 H 0.7485 0.8760 0.7024 0.028 Uiso 1 1 calc R U . . .
C58 C 0.8096(5) 0.7377(5) 0.7084(4) 0.0201(18) Uani 1 1 d . . . . .
C59 C 0.8521(5) 0.6671(5) 0.7515(4) 0.0208(18) Uani 1 1 d . . . . .
C60 C 0.8877(6) 0.5838(5) 0.7214(4) 0.0227(18) Uani 1 1 d . . . . .
H60 H 0.9178 0.5337 0.7486 0.027 Uiso 1 1 calc R U . . .
C61 C 0.8805(6) 0.5717(5) 0.6530(4) 0.0249(19) Uani 1 1 d . . . . .
C62 C 0.8383(6) 0.6426(6) 0.6119(4) 0.029(2) Uani 1 1 d . . . . .
H62 H 0.8345 0.6341 0.5649 0.034 Uiso 1 1 calc R U . . .
C63 C 0.8014(6) 0.7266(6) 0.6398(4) 0.031(2) Uani 1 1 d . . . . .
H63 H 0.7709 0.7761 0.6124 0.038 Uiso 1 1 calc R U . . .
C64 C 0.9235(8) 0.4821(6) 0.6231(4) 0.041(2) Uani 1 1 d . . . . .
C65 C 0.8720(6) 0.8564(5) 0.7599(4) 0.0217(18) Uani 1 1 d . . . . .
C66 C 0.9263(6) 0.7967(5) 0.8073(4) 0.0233(19) Uani 1 1 d . . . . .
C67 C 1.0183(6) 0.8165(5) 0.8225(4) 0.0239(19) Uani 1 1 d . . . . .
H67 H 1.0581 0.7772 0.8530 0.029 Uiso 1 1 calc R U . . .
C68 C 1.0536(6) 0.8927(5) 0.7939(4) 0.0269(19) Uani 1 1 d . . . . .
C69 C 0.9971(6) 0.9516(5) 0.7503(4) 0.034(2) Uani 1 1 d . . . . .
H69 H 1.0194 1.0049 0.7329 0.041 Uiso 1 1 calc R U . . .
C70 C 0.9077(6) 0.9322(5) 0.7321(4) 0.033(2) Uani 1 1 d . . . . .
H70 H 0.8702 0.9710 0.7002 0.039 Uiso 1 1 calc R U . . .
C71 C 1.1529(7) 0.9097(6) 0.8111(5) 0.045(2) Uani 1 1 d . . . . .
C73 C 0.8713(6) 0.6386(5) 0.9972(4) 0.0211(18) Uani 1 1 d . . . . .
C74 C 0.8979(5) 0.6348(5) 1.0635(4) 0.0211(18) Uani 1 1 d . . . . .
H74 H 0.8959 0.5819 1.0917 0.025 Uiso 1 1 calc R U . . .
C75 C 0.9273(5) 0.7066(5) 1.0893(4) 0.0198(18) Uani 1 1 d . . . . .
C76 C 0.9288(6) 0.7813(5) 1.0457(4) 0.0250(19) Uani 1 1 d . . . . .
H76 H 0.9452 0.8335 1.0614 0.030 Uiso 1 1 calc R U . . .
C77 C 0.9065(6) 0.7800(5) 0.9794(4) 0.0272(19) Uani 1 1 d . . . . .
H77 H 0.9103 0.8315 0.9500 0.033 Uiso 1 1 calc R U . . .
C78 C 0.9584(6) 0.7020(5) 1.1617(4) 0.0208(18) Uani 1 1 d . . . . .
C79 C 0.8816(6) 0.6601(5) 1.2138(4) 0.0290(19) Uani 1 1 d . . . . .
H79A H 0.8987 0.6625 1.2606 0.035 Uiso 1 1 calc R U . . .
H79B H 0.8872 0.5974 1.2026 0.035 Uiso 1 1 calc R U . . .
H79C H 0.8100 0.6938 1.2115 0.035 Uiso 1 1 calc R U . . .
C80 C 1.0667(6) 0.6417(5) 1.1595(4) 0.034(2) Uani 1 1 d . . . . .
H80A H 1.0872 0.6350 1.2060 0.040 Uiso 1 1 calc R U . . .
H80B H 1.1171 0.6688 1.1280 0.040 Uiso 1 1 calc R U . . .
H80C H 1.0656 0.5825 1.1433 0.040 Uiso 1 1 calc R U . . .
C81 C 0.9616(7) 0.7943(5) 1.1856(4) 0.032(2) Uani 1 1 d . . . . .
H81A H 0.9809 0.7885 1.2323 0.038 Uiso 1 1 calc R U . . .
H81B H 0.8925 0.8341 1.1859 0.038 Uiso 1 1 calc R U . . .
H81C H 1.0134 0.8197 1.1541 0.038 Uiso 1 1 calc R U . . .
C82 C 0.8239(6) 0.5703(5) 0.9705(4) 0.0180(18) Uani 1 1 d . . . . .
C84 C 0.7432(6) 0.5377(5) 0.8822(4) 0.0218(19) Uani 1 1 d . . . . .
H84 H 0.7267 0.5495 0.8365 0.026 Uiso 1 1 calc R U . . .
C85 C 0.7066(5) 0.4698(5) 0.9210(3) 0.0198(17) Uani 1 1 d . . . . .
H85 H 0.6629 0.4380 0.9028 0.024 Uiso 1 1 calc R U . . .
C86 C 0.7336(5) 0.4474(4) 0.9871(3) 0.0160(16) Uani 1 1 d . . . . .
C87 C 0.7947(5) 0.4990(5) 1.0101(4) 0.0191(17) Uani 1 1 d . . . . .
H87 H 0.8173 0.4853 1.0541 0.023 Uiso 1 1 calc R U . . .
C88 C 0.6954(6) 0.3708(5) 1.0293(4) 0.0206(18) Uani 1 1 d . . . . .
C89 C 0.7344(7) 0.2825(5) 0.9916(4) 0.041(2) Uani 1 1 d . . . . .
H89A H 0.7063 0.2346 1.0185 0.050 Uiso 1 1 calc R U . . .
H89B H 0.8110 0.2669 0.9860 0.050 Uiso 1 1 calc R U . . .
H89C H 0.7109 0.2894 0.9460 0.050 Uiso 1 1 calc R U . . .
C90 C 0.5758(6) 0.3938(6) 1.0412(4) 0.036(2) Uani 1 1 d . . . . .
H90A H 0.5498 0.3425 1.0644 0.043 Uiso 1 1 calc R U . . .
H90B H 0.5494 0.4071 0.9967 0.043 Uiso 1 1 calc R U . . .
H90C H 0.5515 0.4464 1.0702 0.043 Uiso 1 1 calc R U . . .
C91 C 0.7323(7) 0.3589(5) 1.0999(4) 0.037(2) Uani 1 1 d . . . . .
H91A H 0.7047 0.3104 1.1263 0.044 Uiso 1 1 calc R U . . .
H91B H 0.7072 0.4150 1.1247 0.044 Uiso 1 1 calc R U . . .
H91C H 0.8089 0.3436 1.0941 0.044 Uiso 1 1 calc R U . . .
C101 C 0.2046(10) 0.9662(9) 0.0918(6) 0.098(4) Uani 1 1 d . . . . .
H10A H 0.2248 0.9057 0.1136 0.117 Uiso 1 1 calc R U . . .
H10B H 0.1778 1.0095 0.1291 0.117 Uiso 1 1 calc R U . . .
C102 C 0.3060(9) 0.8219(8) 0.2868(6) 0.079(4) Uani 1 1 d . . . . .
H10C H 0.3632 0.7679 0.2872 0.095 Uiso 1 1 calc R U . . .
H10D H 0.2882 0.8438 0.3345 0.095 Uiso 1 1 calc R U . . .

loop_
_atom_site_aniso_label
_atom_site_aniso_U_11
_atom_site_aniso_U_22
_atom_site_aniso_U_33
_atom_site_aniso_U_23
_atom_site_aniso_U_13
_atom_site_aniso_U_12
Ir1 0.0244(2) 0.01896(19) 0.01769(19) 0.00240(14) -0.00335(15) -0.00634(16)
Ir51 0.0235(2) 0.01747(18) 0.01535(18) 0.00494(14) -0.00447(15) -0.00716(15)
Cl1 0.0249(11) 0.0278(11) 0.0257(11) 0.0019(8) -0.0025(9) -0.0105(9)
Cl2 0.110(3) 0.140(4) 0.187(5) -0.005(3) -0.013(3) -0.052(3)
Cl3 0.117(3) 0.069(2) 0.111(3) 0.0023(19) -0.032(2) -0.031(2)
Cl4 0.121(4) 0.152(4) 0.246(6) 0.054(4) -0.084(4) -0.090(3)
Cl5 0.061(2) 0.067(2) 0.130(3) 0.0288(19) -0.0161(19) -0.0073(16)
Cl51 0.0242(11) 0.0229(10) 0.0271(11) 0.0045(8) -0.0079(9) -0.0042(9)
F14 0.106(5) 0.038(4) 0.109(5) 0.020(3) 0.056(4) 0.028(4)
F15 0.097(5) 0.057(4) 0.063(4) 0.015(3) 0.030(4) 0.008(3)
F16 0.033(4) 0.127(6) 0.148(7) -0.053(5) 0.005(4) 0.003(4)
F21 0.117(9) 0.088(7) 0.014(3) 0.003(4) -0.015(4) -0.069(6)
F22 0.064(5) 0.102(8) 0.058(5) -0.026(5) -0.006(4) -0.049(5)
F23 0.121(8) 0.055(5) 0.059(5) -0.021(4) -0.024(5) -0.009(4)
F21A 0.076(10) 0.061(11) 0.068(14) -0.019(9) -0.039(9) -0.024(8)
F22A 0.085(14) 0.056(10) 0.042(12) -0.012(9) 0.001(11) -0.036(10)
F23A 0.067(11) 0.086(16) 0.034(9) -0.015(9) -0.006(8) -0.023(9)
F64 0.138(6) 0.067(4) 0.108(6) -0.050(4) -0.081(5) 0.019(4)
F65 0.230(9) 0.031(3) 0.047(4) -0.006(3) 0.007(5) -0.004(4)
F66 0.066(5) 0.083(5) 0.197(8) -0.070(5) 0.049(5) -0.017(4)
F71 0.107(6) 0.057(4) 0.284(11) 0.062(6) -0.128(7) -0.059(4)
F72 0.038(5) 0.279(13) 0.205(10) -0.139(9) 0.015(5) -0.051(6)
F73 0.101(6) 0.154(7) 0.136(7) 0.075(6) -0.083(5) -0.101(5)
N1 0.028(4) 0.027(4) 0.022(4) 0.000(3) -0.007(3) -0.011(3)
N22 0.025(4) 0.021(3) 0.016(3) 0.002(3) -0.001(3) -0.006(3)
N33 0.027(4) 0.022(4) 0.022(4) 0.000(3) 0.001(3) -0.007(3)
N51 0.027(4) 0.027(4) 0.015(3) 0.003(3) -0.001(3) -0.009(3)
N72 0.025(4) 0.023(4) 0.017(3) 0.005(3) -0.008(3) -0.010(3)
N83 0.019(4) 0.020(4) 0.017(4) 0.002(3) -0.003(3) -0.008(3)
C2 0.036(6) 0.029(5) 0.014(4) 0.000(4) -0.003(4) -0.017(4)
C3 0.031(5) 0.046(6) 0.028(5) 0.003(4) -0.006(4) -0.021(5)
C4 0.030(6) 0.051(6) 0.049(6) -0.008(5) -0.017(5) -0.018(5)
C5 0.028(5) 0.046(6) 0.042(6) -0.005(5) -0.010(4) -0.009(5)
C6 0.035(5) 0.028(5) 0.024(5) -0.001(4) -0.006(4) -0.009(4)
C7 0.032(5) 0.026(5) 0.029(5) 0.011(4) -0.007(4) -0.013(4)
C8 0.030(5) 0.026(5) 0.026(5) 0.002(4) -0.009(4) -0.012(4)
C9 0.029(5) 0.026(4) 0.012(4) 0.000(3) -0.010(4) -0.005(4)
C10 0.031(5) 0.019(4) 0.028(5) 0.002(4) -0.013(4) -0.004(4)
C11 0.044(6) 0.023(5) 0.028(5) 0.003(4) -0.005(4) -0.003(4)
C12 0.040(6) 0.016(5) 0.046(6) -0.002(4) -0.024(5) 0.006(4)
C13 0.041(6) 0.023(5) 0.043(5) 0.009(4) -0.009(5) -0.017(4)
C14 0.050(7) 0.043(7) 0.064(8) -0.008(6) 0.001(6) 0.002(6)
C15 0.024(5) 0.027(5) 0.023(5) 0.007(4) -0.006(4) -0.006(4)
C16 0.016(4) 0.023(4) 0.019(4) 0.000(3) 0.000(3) -0.003(4)
C17 0.025(5) 0.022(4) 0.027(5) -0.002(4) -0.005(4) -0.004(4)
C18 0.031(5) 0.035(5) 0.019(4) 0.003(4) -0.006(4) -0.011(4)
C19 0.033(5) 0.039(5) 0.018(4) 0.008(4) -0.004(4) -0.012(4)
C20 0.029(5) 0.031(5) 0.029(5) 0.012(4) -0.007(4) -0.009(4)
C21 0.058(5) 0.051(5) 0.027(4) -0.006(4) -0.010(4) -0.028(4)
C23 0.024(5) 0.028(5) 0.016(4) 0.003(4) -0.006(4) -0.013(4)
C24 0.036(5) 0.022(5) 0.022(4) 0.004(4) -0.008(4) -0.006(4)
C25 0.016(4) 0.020(4) 0.026(4) -0.004(4) -0.002(4) -0.003(3)
C26 0.022(5) 0.032(5) 0.018(4) -0.006(4) 0.007(3) -0.007(4)
C27 0.021(5) 0.030(5) 0.015(4) 0.002(4) 0.000(3) -0.010(4)
C28 0.031(5) 0.019(4) 0.033(5) -0.007(4) 0.005(4) -0.001(4)
C29 0.206(16) 0.055(8) 0.112(11) -0.024(7) -0.112(12) 0.067(9)
C30 0.076(9) 0.033(6) 0.174(14) 0.012(7) -0.039(9) -0.023(6)
C31 0.098(10) 0.038(7) 0.119(11) 0.008(7) 0.053(8) 0.012(6)
C32 0.018(5) 0.021(4) 0.027(5) -0.005(4) 0.000(4) -0.002(4)
C34 0.032(5) 0.021(4) 0.034(5) 0.005(4) -0.008(4) -0.006(4)
C35 0.032(5) 0.027(5) 0.022(5) -0.001(4) 0.001(4) -0.012(4)
C36 0.016(4) 0.025(4) 0.026(4) 0.002(4) -0.006(3) -0.010(4)
C37 0.035(5) 0.020(4) 0.019(4) 0.008(4) -0.001(4) -0.006(4)
C38 0.031(5) 0.032(5) 0.016(4) 0.000(4) -0.010(4) -0.007(4)
C39 0.031(5) 0.061(6) 0.035(5) 0.012(5) -0.008(4) -0.018(5)
C40 0.056(6) 0.052(6) 0.016(4) -0.002(4) 0.001(4) -0.019(5)
C41 0.047(6) 0.050(6) 0.018(4) 0.001(4) -0.003(4) -0.014(5)
C52 0.027(5) 0.026(5) 0.024(5) 0.005(4) -0.002(4) -0.010(4)
C53 0.021(5) 0.032(5) 0.039(5) 0.006(4) -0.008(4) -0.002(4)
C54 0.028(5) 0.033(5) 0.055(6) 0.003(5) -0.003(5) 0.002(4)
C55 0.036(6) 0.036(5) 0.040(6) 0.006(4) 0.008(4) -0.001(5)
C56 0.034(5) 0.022(5) 0.032(5) 0.000(4) -0.005(4) -0.005(4)
C57 0.031(5) 0.023(4) 0.017(4) 0.013(3) -0.007(4) -0.006(4)
C58 0.014(4) 0.029(5) 0.016(4) 0.002(3) 0.001(3) -0.006(4)
C59 0.018(4) 0.031(5) 0.017(4) 0.005(4) -0.006(3) -0.011(4)
C60 0.023(5) 0.025(5) 0.021(4) 0.006(4) -0.006(4) -0.008(4)
C61 0.030(5) 0.031(5) 0.016(4) -0.001(4) -0.008(4) -0.008(4)
C62 0.033(5) 0.047(6) 0.009(4) 0.006(4) -0.009(4) -0.012(4)
C63 0.034(5) 0.036(5) 0.025(5) 0.008(4) -0.009(4) -0.007(4)
C64 0.059(7) 0.042(6) 0.022(5) -0.002(5) -0.002(5) -0.016(5)
C65 0.019(4) 0.022(4) 0.022(4) 0.006(3) 0.001(4) -0.004(4)
C66 0.027(5) 0.020(4) 0.024(4) 0.001(4) -0.005(4) -0.007(4)
C67 0.027(5) 0.025(5) 0.023(5) 0.005(4) -0.011(4) -0.009(4)
C68 0.022(5) 0.026(5) 0.034(5) 0.008(4) -0.002(4) -0.014(4)
C69 0.036(5) 0.024(5) 0.044(5) 0.020(4) -0.002(4) -0.016(4)
C70 0.042(6) 0.025(5) 0.031(5) 0.020(4) -0.007(4) -0.009(4)
C71 0.037(6) 0.041(6) 0.059(7) 0.017(5) -0.015(5) -0.012(5)
C73 0.024(5) 0.018(4) 0.020(4) 0.005(3) -0.002(4) -0.004(4)
C74 0.022(5) 0.024(4) 0.018(4) 0.007(3) -0.004(3) -0.008(4)
C75 0.020(4) 0.021(4) 0.017(4) -0.001(3) -0.002(3) -0.002(4)
C76 0.044(5) 0.019(4) 0.017(4) -0.003(3) -0.005(4) -0.017(4)
C77 0.041(5) 0.018(4) 0.027(5) 0.003(4) -0.010(4) -0.013(4)
C78 0.026(5) 0.024(4) 0.015(4) -0.002(3) 0.001(4) -0.012(4)
C79 0.032(5) 0.037(5) 0.018(4) -0.001(4) -0.004(4) -0.008(4)
C80 0.036(5) 0.033(5) 0.032(5) 0.008(4) -0.007(4) -0.008(4)
C81 0.046(6) 0.035(5) 0.018(4) -0.006(4) -0.006(4) -0.016(4)
C82 0.020(5) 0.017(4) 0.014(4) 0.000(3) 0.002(3) 0.000(4)
C84 0.021(5) 0.024(5) 0.019(4) 0.000(4) -0.004(4) -0.001(4)
C85 0.020(4) 0.023(4) 0.020(4) 0.001(3) -0.004(3) -0.013(4)
C86 0.018(4) 0.012(4) 0.019(4) 0.004(3) -0.004(3) -0.005(3)
C87 0.017(4) 0.029(4) 0.012(4) 0.002(3) -0.006(3) -0.005(4)
C88 0.026(5) 0.019(4) 0.019(4) 0.005(3) -0.011(4) -0.007(4)
C89 0.053(6) 0.017(5) 0.050(6) -0.001(4) 0.012(5) -0.011(4)
C90 0.027(5) 0.047(6) 0.035(5) 0.008(4) 0.003(4) -0.021(4)
C91 0.047(6) 0.035(5) 0.034(5) 0.020(4) -0.010(4) -0.026(4)
C101 0.123(12) 0.096(10) 0.079(9) -0.009(8) -0.019(9) -0.027(9)
C102 0.075(8) 0.075(8) 0.097(9) 0.031(7) -0.036(7) -0.029(7)

loop_
_atom_type_symbol
_atom_type_description
_atom_type_scat_dispersion_real
_atom_type_scat_dispersion_imag
_atom_type_scat_source
C C 0.0033 0.0016
;
International Tables for Crystallography
(Vol. C, Tables 4.2.6.8 and 6.1.1.4)
;
H H 0.0000 0.0000
;
International Tables for Crystallography
(Vol. C, Table 6.1.1.4)
;
Cl Cl 0.1484 0.1585
;
International Tables for Crystallography
(Vol. C, Tables 4.2.6.8 and 6.1.1.4)
;
F F 0.0171 0.0103
;
International Tables for Crystallography
(Vol. C, Tables 4.2.6.8 and 6.1.1.4)
;
Ir Ir -1.4442 7.9887
;
International Tables for Crystallography
(Vol. C, Tables 4.2.6.8 and 6.1.1.4)
;
N N 0.0061 0.0033
;
International Tables for Crystallography
(Vol. C, Tables 4.2.6.8 and 6.1.1.4)
;

loop_
_geom_angle_atom_site_label_1
_geom_angle_atom_site_label_2
_geom_angle_atom_site_label_3
_geom_angle
C9 Ir1 C16 84.2(3)
C9 Ir1 N1 88.9(3)
C16 Ir1 N1 87.5(3)
C9 Ir1 N33 99.1(3)
C16 Ir1 N33 176.7(3)
N1 Ir1 N33 93.1(2)
C9 Ir1 N22 175.2(3)
C16 Ir1 N22 100.6(3)
N1 Ir1 N22 91.3(2)
N33 Ir1 N22 76.1(2)
C9 Ir1 Cl1 93.0(2)
C16 Ir1 Cl1 93.3(2)
N1 Ir1 Cl1 178.03(18)
N33 Ir1 Cl1 85.97(17)
N22 Ir1 Cl1 86.83(16)
C66 Ir51 C59 85.6(3)
C66 Ir51 N51 88.3(3)
C59 Ir51 N51 88.1(3)
C66 Ir51 N72 97.6(3)
C59 Ir51 N72 175.9(3)
N51 Ir51 N72 94.6(2)
C66 Ir51 N83 173.4(3)
C59 Ir51 N83 101.0(3)
N51 Ir51 N83 92.1(2)
N72 Ir51 N83 75.8(2)
C66 Ir51 Cl51 92.2(2)
C59 Ir51 Cl51 91.2(2)
N51 Ir51 Cl51 179.12(17)
N72 Ir51 Cl51 86.06(17)
N83 Ir51 Cl51 87.52(16)
C2 N1 C6 117.8(7)
C2 N1 Ir1 121.3(5)
C6 N1 Ir1 120.9(5)
C27 N22 C23 117.2(6)
C27 N22 Ir1 126.4(5)
C23 N22 Ir1 116.3(5)
C34 N33 C32 117.6(6)
C34 N33 Ir1 126.4(5)
C32 N33 Ir1 115.6(5)
C56 N51 C52 117.8(6)
C56 N51 Ir51 121.2(5)
C52 N51 Ir51 121.0(5)
C77 N72 C73 117.7(6)
C77 N72 Ir51 127.1(5)
C73 N72 Ir51 115.0(5)
C84 N83 C82 117.9(6)
C84 N83 Ir51 126.3(5)
C82 N83 Ir51 115.8(5)
N1 C2 C3 120.6(8)
N1 C2 C7 116.2(7)
C3 C2 C7 123.2(7)
C4 C3 C2 120.6(8)
C4 C3 H3 119.7
C2 C3 H3 119.7
C5 C4 C3 119.7(8)
C5 C4 H4 120.2
C3 C4 H4 120.2
C4 C5 C6 118.2(8)
C4 C5 H5 120.9
C6 C5 H5 120.9
N1 C6 C5 123.1(7)
N1 C6 H6 118.4
C5 C6 H6 118.4
C2 C7 C8 111.9(6)
C2 C7 C15 110.5(6)
C8 C7 C15 107.7(6)
C2 C7 H7 108.9
C8 C7 H7 108.9
C15 C7 H7 108.9
C13 C8 C9 121.3(7)
C13 C8 C7 121.5(7)
C9 C8 C7 117.1(7)
C10 C9 C8 115.6(7)
C10 C9 Ir1 125.4(5)
C8 C9 Ir1 118.9(6)
C11 C10 C9 123.0(7)
C11 C10 H10 118.5
C9 C10 H10 118.5
C10 C11 C12 120.1(8)
C10 C11 C14 120.0(8)
C12 C11 C14 119.9(8)
C11 C12 C13 119.4(7)
C11 C12 H12 120.3
C13 C12 H12 120.3
C12 C13 C8 120.5(7)
C12 C13 H13 119.7
C8 C13 H13 119.7
F14 C14 F15 106.9(8)
F14 C14 F16 106.0(9)
F15 C14 F16 104.2(9)
F14 C14 C11 114.2(8)
F15 C14 C11 113.5(9)
F16 C14 C11 111.3(8)
C20 C15 C16 121.5(7)
C20 C15 C7 121.8(7)
C16 C15 C7 116.6(6)
C17 C16 C15 116.2(6)
C17 C16 Ir1 125.2(5)
C15 C16 Ir1 118.6(5)
C16 C17 C18 122.0(7)
C16 C17 H17 119.0
C18 C17 H17 119.0
C19 C18 C17 120.1(7)
C19 C18 C21 121.3(7)
C17 C18 C21 118.6(7)
C18 C19 C20 119.9(7)
C18 C19 H19 120.1
C20 C19 H19 120.1
C15 C20 C19 120.2(7)
C15 C20 H20 119.9
C19 C20 H20 119.9
F22A C21 F23A 109(2)
F21 C21 F22 109.1(9)
F21 C21 F23 103.2(9)
F22 C21 F23 99.8(9)
F22A C21 C18 120.7(13)
F23A C21 C18 115.4(17)
F21 C21 C18 116.4(8)
F22 C21 C18 114.7(8)
F23 C21 C18 111.8(8)
F22A C21 F21A 101(2)
F23A C21 F21A 101.9(18)
C18 C21 F21A 106.2(11)
N22 C23 C24 121.6(7)
N22 C23 C32 114.6(6)
C24 C23 C32 123.6(6)
C25 C24 C23 121.2(7)
C25 C24 H24 119.4
C23 C24 H24 119.4
C24 C25 C26 116.4(7)
C24 C25 C28 120.5(6)
C26 C25 C28 123.0(7)
C27 C26 C25 119.4(7)
C27 C26 H26 120.3
C25 C26 H26 120.3
N22 C27 C26 124.0(7)
N22 C27 H27 118.0
C26 C27 H27 118.0
C29 C28 C30 109.6(10)
C29 C28 C31 108.2(9)
C30 C28 C31 106.5(9)
C29 C28 C25 111.5(7)
C30 C28 C25 108.8(7)
C31 C28 C25 112.1(7)
C28 C29 H29A 109.5
C28 C29 H29B 109.5
H29A C29 H29B 109.5
C28 C29 H29C 109.5
H29A C29 H29C 109.5
H29B C29 H29C 109.5
C28 C30 H30A 109.5
C28 C30 H30B 109.5
H30A C30 H30B 109.5
C28 C30 H30C 109.5
H30A C30 H30C 109.5
H30B C30 H30C 109.5
C28 C31 H31A 109.5
C28 C31 H31B 109.5
H31A C31 H31B 109.5
C28 C31 H31C 109.5
H31A C31 H31C 109.5
H31B C31 H31C 109.5
N33 C32 C37 120.5(7)
N33 C32 C23 114.8(6)
C37 C32 C23 124.5(7)
N33 C34 C35 123.8(7)
N33 C34 H34 118.1
C35 C34 H34 118.1
C34 C35 C36 120.4(7)
C34 C35 H35 119.8
C36 C35 H35 119.8
C35 C36 C37 116.1(7)
C35 C36 C38 122.6(7)
C37 C36 C38 121.2(6)
C32 C37 C36 121.5(7)
C32 C37 H37 119.2
C36 C37 H37 119.2
C39 C38 C41 108.3(7)
C39 C38 C36 107.2(6)
C41 C38 C36 111.7(6)
C39 C38 C40 110.5(7)
C41 C38 C40 108.4(6)
C36 C38 C40 110.6(6)
C38 C39 H39A 109.5
C38 C39 H39B 109.5
H39A C39 H39B 109.5
C38 C39 H39C 109.5
H39A C39 H39C 109.5
H39B C39 H39C 109.5
C38 C40 H40A 109.5
C38 C40 H40B 109.5
H40A C40 H40B 109.5
C38 C40 H40C 109.5
H40A C40 H40C 109.5
H40B C40 H40C 109.5
C38 C41 H41A 109.5
C38 C41 H41B 109.5
H41A C41 H41B 109.5
C38 C41 H41C 109.5
H41A C41 H41C 109.5
H41B C41 H41C 109.5
N51 C52 C53 120.8(7)
N51 C52 C57 116.4(6)
C53 C52 C57 122.8(7)
C54 C53 C52 120.5(7)
C54 C53 H53 119.7
C52 C53 H53 119.7
C55 C54 C53 118.8(8)
C55 C54 H54 120.6
C53 C54 H54 120.6
C54 C55 C56 118.6(8)
C54 C55 H55 120.7
C56 C55 H55 120.7
N51 C56 C55 123.5(7)
N51 C56 H56 118.2
C55 C56 H56 118.2
C52 C57 C65 110.1(6)
C52 C57 C58 110.3(6)
C65 C57 C58 108.2(6)
C52 C57 H57 109.4
C65 C57 H57 109.4
C58 C57 H57 109.4
C63 C58 C59 122.8(7)
C63 C58 C57 119.7(6)
C59 C58 C57 117.4(6)
C60 C59 C58 116.0(6)
C60 C59 Ir51 125.1(5)
C58 C59 Ir51 118.8(6)
C61 C60 C59 121.9(7)
C61 C60 H60 119.0
C59 C60 H60 119.0
C62 C61 C60 120.8(7)
C62 C61 C64 119.8(7)
C60 C61 C64 119.4(7)
C61 C62 C63 119.3(7)
C61 C62 H62 120.4
C63 C62 H62 120.4
C62 C63 C58 119.3(7)
C62 C63 H63 120.4
C58 C63 H63 120.4
F65 C64 F66 106.3(9)
F65 C64 F64 103.4(8)
F66 C64 F64 101.8(8)
F65 C64 C61 116.3(7)
F66 C64 C61 113.6(8)
F64 C64 C61 113.9(8)
C70 C65 C66 121.2(7)
C70 C65 C57 121.6(7)
C66 C65 C57 117.1(6)
C67 C66 C65 116.5(6)
C67 C66 Ir51 124.9(5)
C65 C66 Ir51 118.5(5)
C66 C67 C68 121.7(7)
C66 C67 H67 119.2
C68 C67 H67 119.2
C69 C68 C67 120.7(7)
C69 C68 C71 120.0(7)
C67 C68 C71 119.3(7)
C68 C69 C70 119.2(7)
C68 C69 H69 120.4
C70 C69 H69 120.4
C69 C70 C65 120.6(7)
C69 C70 H70 119.7
C65 C70 H70 119.7
F71 C71 F73 107.8(9)
F71 C71 F72 103.4(9)
F73 C71 F72 99.6(9)
F71 C71 C68 116.0(8)
F73 C71 C68 115.8(8)
F72 C71 C68 112.4(8)
N72 C73 C74 120.8(7)
N72 C73 C82 115.3(6)
C74 C73 C82 123.7(6)
C75 C74 C73 121.2(7)
C75 C74 H74 119.4
C73 C74 H74 119.4
C76 C75 C74 116.5(7)
C76 C75 C78 122.1(7)
C74 C75 C78 121.4(6)
C77 C76 C75 119.9(7)
C77 C76 H76 120.1
C75 C76 H76 120.1
N72 C77 C76 123.7(7)
N72 C77 H77 118.1
C76 C77 H77 118.1
C80 C78 C81 109.0(6)
C80 C78 C75 107.7(6)
C81 C78 C75 112.1(6)
C80 C78 C79 108.5(6)
C81 C78 C79 109.2(6)
C75 C78 C79 110.3(6)
C78 C79 H79A 109.5
C78 C79 H79B 109.5
H79A C79 H79B 109.5
C78 C79 H79C 109.5
H79A C79 H79C 109.5
H79B C79 H79C 109.5
C78 C80 H80A 109.5
C78 C80 H80B 109.5
H80A C80 H80B 109.5
C78 C80 H80C 109.5
H80A C80 H80C 109.5
H80B C80 H80C 109.5
C78 C81 H81A 109.5
C78 C81 H81B 109.5
H81A C81 H81B 109.5
C78 C81 H81C 109.5
H81A C81 H81C 109.5
H81B C81 H81C 109.5
N83 C82 C87 121.3(7)
N83 C82 C73 114.5(6)
C87 C82 C73 123.9(7)
N83 C84 C85 123.1(7)
N83 C84 H84 118.4
C85 C84 H84 118.4
C84 C85 C86 120.1(7)
C84 C85 H85 119.9
C86 C85 H85 119.9
C87 C86 C85 115.9(6)
C87 C86 C88 123.9(6)
C85 C86 C88 120.2(6)
C86 C87 C82 121.5(7)
C86 C87 H87 119.2
C82 C87 H87 119.2
C86 C88 C91 111.5(6)
C86 C88 C89 110.7(6)
C91 C88 C89 108.8(6)
C86 C88 C90 108.5(6)
C91 C88 C90 107.4(6)
C89 C88 C90 110.0(6)
C88 C89 H89A 109.5
C88 C89 H89B 109.5
H89A C89 H89B 109.5
C88 C89 H89C 109.5
H89A C89 H89C 109.5
H89B C89 H89C 109.5
C88 C90 H90A 109.5
C88 C90 H90B 109.5
H90A C90 H90B 109.5
C88 C90 H90C 109.5
H90A C90 H90C 109.5
H90B C90 H90C 109.5
C88 C91 H91A 109.5
C88 C91 H91B 109.5
H91A C91 H91B 109.5
C88 C91 H91C 109.5
H91A C91 H91C 109.5
H91B C91 H91C 109.5
Cl3 C101 Cl2 112.8(7)
Cl3 C101 H10A 109.0
Cl2 C101 H10A 109.0
Cl3 C101 H10B 109.0
Cl2 C101 H10B 109.0
H10A C101 H10B 107.8
Cl4 C102 Cl5 115.4(6)
Cl4 C102 H10C 108.4
Cl5 C102 H10C 108.4
Cl4 C102 H10D 108.4
Cl5 C102 H10D 108.4
H10C C102 H10D 107.5

loop_
_geom_bond_atom_site_label_1
_geom_bond_atom_site_label_2
_geom_bond_distance
Ir1 C9 2.017(7)
Ir1 C16 2.027(7)
Ir1 N1 2.032(6)
Ir1 N33 2.122(6)
Ir1 N22 2.133(6)
Ir1 Cl1 2.3693(18)
Ir51 C66 2.011(7)
Ir51 C59 2.024(7)
Ir51 N51 2.038(6)
Ir51 N72 2.131(6)
Ir51 N83 2.141(6)
Ir51 Cl51 2.3656(18)
Cl2 C101 1.731(13)
Cl3 C101 1.697(12)
Cl4 C102 1.661(11)
Cl5 C102 1.714(10)
F14 C14 1.321(10)
F15 C14 1.321(11)
F16 C14 1.340(11)
F21 C21 1.311(11)
F22 C21 1.318(11)
F23 C21 1.397(12)
F21A C21 1.48(3)
F22A C21 1.25(2)
F23A C21 1.26(3)
F64 C64 1.312(10)
F65 C64 1.283(9)
F66 C64 1.303(10)
F71 C71 1.263(10)
F72 C71 1.308(11)
F73 C71 1.276(10)
N1 C2 1.359(9)
N1 C6 1.367(9)
N22 C27 1.323(9)
N22 C23 1.355(8)
N33 C34 1.323(9)
N33 C32 1.376(9)
N51 C56 1.348(9)
N51 C52 1.361(9)
N72 C77 1.329(9)
N72 C73 1.355(8)
N83 C84 1.335(9)
N83 C82 1.346(9)
C2 C3 1.378(10)
C2 C7 1.488(11)
C3 C4 1.372(11)
C3 H3 0.9500
C4 C5 1.368(11)
C4 H4 0.9500
C5 C6 1.374(10)
C5 H5 0.9500
C6 H6 0.9500
C7 C8 1.499(10)
C7 C15 1.517(10)
C7 H7 1.0000
C8 C13 1.390(10)
C8 C9 1.409(10)
C9 C10 1.403(10)
C10 C11 1.372(10)
C10 H10 0.9500
C11 C12 1.376(11)
C11 C14 1.481(12)
C12 C13 1.381(11)
C12 H12 0.9500
C13 H13 0.9500
C15 C20 1.379(10)
C15 C16 1.418(10)
C16 C17 1.385(10)
C17 C18 1.405(10)
C17 H17 0.9500
C18 C19 1.354(10)
C18 C21 1.457(11)
C19 C20 1.388(10)
C19 H19 0.9500
C20 H20 0.9500
C23 C24 1.378(10)
C23 C32 1.480(10)
C24 C25 1.377(10)
C24 H24 0.9500
C25 C26 1.394(10)
C25 C28 1.525(10)
C26 C27 1.375(10)
C26 H26 0.9500
C27 H27 0.9500
C28 C29 1.469(13)
C28 C30 1.479(12)
C28 C31 1.495(12)
C29 H29A 0.9800
C29 H29B 0.9800
C29 H29C 0.9800
C30 H30A 0.9800
C30 H30B 0.9800
C30 H30C 0.9800
C31 H31A 0.9800
C31 H31B 0.9800
C31 H31C 0.9800
C32 C37 1.393(9)
C34 C35 1.381(10)
C34 H34 0.9500
C35 C36 1.385(10)
C35 H35 0.9500
C36 C37 1.393(10)
C36 C38 1.526(10)
C37 H37 0.9500
C38 C39 1.519(10)
C38 C41 1.520(11)
C38 C40 1.533(10)
C39 H39A 0.9800
C39 H39B 0.9800
C39 H39C 0.9800
C40 H40A 0.9800
C40 H40B 0.9800
C40 H40C 0.9800
C41 H41A 0.9800
C41 H41B 0.9800
C41 H41C 0.9800
C52 C53 1.385(10)
C52 C57 1.494(10)
C53 C54 1.377(11)
C53 H53 0.9500
C54 C55 1.376(11)
C54 H54 0.9500
C55 C56 1.378(11)
C55 H55 0.9500
C56 H56 0.9500
C57 C65 1.521(10)
C57 C58 1.532(10)
C57 H57 1.0000
C58 C63 1.388(10)
C58 C59 1.395(9)
C59 C60 1.391(10)
C60 C61 1.384(10)
C60 H60 0.9500
C61 C62 1.374(10)
C61 C64 1.483(11)
C62 C63 1.384(11)
C62 H62 0.9500
C63 H63 0.9500
C65 C70 1.392(10)
C65 C66 1.418(10)
C66 C67 1.393(10)
C67 C68 1.398(10)
C67 H67 0.9500
C68 C69 1.376(10)
C68 C71 1.483(11)
C69 C70 1.381(11)
C69 H69 0.9500
C70 H70 0.9500
C73 C74 1.390(10)
C73 C82 1.486(10)
C74 C75 1.385(10)
C74 H74 0.9500
C75 C76 1.380(9)
C75 C78 1.529(10)
C76 C77 1.376(10)
C76 H76 0.9500
C77 H77 0.9500
C78 C80 1.520(10)
C78 C81 1.523(10)
C78 C79 1.541(9)
C79 H79A 0.9800
C79 H79B 0.9800
C79 H79C 0.9800
C80 H80A 0.9800
C80 H80B 0.9800
C80 H80C 0.9800
C81 H81A 0.9800
C81 H81B 0.9800
C81 H81C 0.9800
C82 C87 1.385(9)
C84 C85 1.376(9)
C84 H84 0.9500
C85 C86 1.396(9)
C85 H85 0.9500
C86 C87 1.381(9)
C86 C88 1.520(9)
C87 H87 0.9500
C88 C91 1.521(10)
C88 C89 1.530(10)
C88 C90 1.531(10)
C89 H89A 0.9800
C89 H89B 0.9800
C89 H89C 0.9800
C90 H90A 0.9800
C90 H90B 0.9800
C90 H90C 0.9800
C91 H91A 0.9800
C91 H91B 0.9800
C91 H91C 0.9800
C101 H10A 0.9900
C101 H10B 0.9900
C102 H10C 0.9900
C102 H10D 0.9900

loop_
_geom_torsion_atom_site_label_1
_geom_torsion_atom_site_label_2
_geom_torsion_atom_site_label_3
_geom_torsion_atom_site_label_4
_geom_torsion
C6 N1 C2 C3 0.6(11)
Ir1 N1 C2 C3 -179.3(6)
C6 N1 C2 C7 178.6(6)
Ir1 N1 C2 C7 -1.3(9)
N1 C2 C3 C4 -1.2(12)
C7 C2 C3 C4 -179.1(8)
C2 C3 C4 C5 1.7(13)
C3 C4 C5 C6 -1.7(13)
C2 N1 C6 C5 -0.6(11)
Ir1 N1 C6 C5 179.3(6)
C4 C5 C6 N1 1.2(12)
N1 C2 C7 C8 60.1(9)
C3 C2 C7 C8 -121.9(8)
N1 C2 C7 C15 -59.9(9)
C3 C2 C7 C15 118.1(8)
C2 C7 C8 C13 121.7(8)
C15 C7 C8 C13 -116.7(8)
C2 C7 C8 C9 -62.1(9)
C15 C7 C8 C9 59.5(8)
C13 C8 C9 C10 4.2(10)
C7 C8 C9 C10 -172.0(6)
C13 C8 C9 Ir1 -179.5(6)
C7 C8 C9 Ir1 4.3(9)
C8 C9 C10 C11 -2.0(11)
Ir1 C9 C10 C11 -178.0(6)
C9 C10 C11 C12 -0.9(12)
C9 C10 C11 C14 177.9(8)
C10 C11 C12 C13 1.7(12)
C14 C11 C12 C13 -177.2(8)
C11 C12 C13 C8 0.6(12)
C9 C8 C13 C12 -3.6(12)
C7 C8 C13 C12 172.4(7)
C10 C11 C14 F14 179.8(8)
C12 C11 C14 F14 -1.3(14)
C10 C11 C14 F15 57.0(12)
C12 C11 C14 F15 -124.2(9)
C10 C11 C14 F16 -60.2(12)
C12 C11 C14 F16 118.6(9)
C2 C7 C15 C20 -120.4(8)
C8 C7 C15 C20 117.1(8)
C2 C7 C15 C16 63.1(9)
C8 C7 C15 C16 -59.4(8)
C20 C15 C16 C17 -1.5(11)
C7 C15 C16 C17 175.0(6)
C20 C15 C16 Ir1 179.6(6)
C7 C15 C16 Ir1 -3.9(9)
C15 C16 C17 C18 0.3(11)
Ir1 C16 C17 C18 179.1(6)
C16 C17 C18 C19 1.6(12)
C16 C17 C18 C21 -177.5(8)
C17 C18 C19 C20 -2.4(12)
C21 C18 C19 C20 176.7(8)
C16 C15 C20 C19 0.8(12)
C7 C15 C20 C19 -175.6(7)
C18 C19 C20 C15 1.3(12)
C19 C18 C21 F22A -176(2)
C17 C18 C21 F22A 3(3)
C19 C18 C21 F23A 50(2)
C17 C18 C21 F23A -131.0(19)
C19 C18 C21 F21 6.4(14)
C17 C18 C21 F21 -174.4(10)
C19 C18 C21 F22 -122.6(10)
C17 C18 C21 F22 56.5(12)
C19 C18 C21 F23 124.6(9)
C17 C18 C21 F23 -56.2(11)
C19 C18 C21 F21A -62.3(16)
C17 C18 C21 F21A 116.9(14)
C27 N22 C23 C24 -3.7(10)
Ir1 N22 C23 C24 174.2(5)
C27 N22 C23 C32 171.9(6)
Ir1 N22 C23 C32 -10.2(8)
N22 C23 C24 C25 4.2(11)
C32 C23 C24 C25 -171.1(7)
C23 C24 C25 C26 -0.7(11)
C23 C24 C25 C28 179.3(7)
C24 C25 C26 C27 -2.8(11)
C28 C25 C26 C27 177.1(7)
C23 N22 C27 C26 0.0(11)
Ir1 N22 C27 C26 -177.6(5)
C25 C26 C27 N22 3.3(11)
C24 C25 C28 C29 -47.4(12)
C26 C25 C28 C29 132.6(10)
C24 C25 C28 C30 73.6(10)
C26 C25 C28 C30 -106.4(9)
C24 C25 C28 C31 -169.0(8)
C26 C25 C28 C31 11.1(12)
C34 N33 C32 C37 2.2(11)
Ir1 N33 C32 C37 -171.5(5)
C34 N33 C32 C23 -173.3(6)
Ir1 N33 C32 C23 13.1(8)
N22 C23 C32 N33 -1.9(9)
C24 C23 C32 N33 173.7(7)
N22 C23 C32 C37 -177.2(7)
C24 C23 C32 C37 -1.6(12)
C32 N33 C34 C35 0.2(11)
Ir1 N33 C34 C35 173.0(6)
N33 C34 C35 C36 -1.7(12)
C34 C35 C36 C37 0.7(11)
C34 C35 C36 C38 -176.2(7)
N33 C32 C37 C36 -3.1(11)
C23 C32 C37 C36 171.9(7)
C35 C36 C37 C32 1.6(11)
C38 C36 C37 C32 178.6(7)
C35 C36 C38 C39 95.3(8)
C37 C36 C38 C39 -81.5(9)
C35 C36 C38 C41 -146.2(7)
C37 C36 C38 C41 37.0(10)
C35 C36 C38 C40 -25.3(10)
C37 C36 C38 C40 157.9(7)
C56 N51 C52 C53 -0.6(11)
Ir51 N51 C52 C53 177.9(5)
C56 N51 C52 C57 179.1(6)
Ir51 N51 C52 C57 -2.4(9)
N51 C52 C53 C54 -0.6(12)
C57 C52 C53 C54 179.8(7)
C52 C53 C54 C55 0.8(12)
C53 C54 C55 C56 0.1(13)
C52 N51 C56 C55 1.5(11)
Ir51 N51 C56 C55 -177.0(6)
C54 C55 C56 N51 -1.3(12)
N51 C52 C57 C65 -58.4(8)
C53 C52 C57 C65 121.3(8)
N51 C52 C57 C58 61.0(8)
C53 C52 C57 C58 -119.3(8)
C52 C57 C58 C63 122.4(7)
C65 C57 C58 C63 -117.0(7)
C52 C57 C58 C59 -60.7(8)
C65 C57 C58 C59 59.8(8)
C63 C58 C59 C60 0.7(10)
C57 C58 C59 C60 -176.1(6)
C63 C58 C59 Ir51 177.8(6)
C57 C58 C59 Ir51 1.0(8)
C58 C59 C60 C61 -0.4(10)
Ir51 C59 C60 C61 -177.3(5)
C59 C60 C61 C62 0.5(11)
C59 C60 C61 C64 177.7(7)
C60 C61 C62 C63 -0.9(11)
C64 C61 C62 C63 -178.0(8)
C61 C62 C63 C58 1.1(11)
C59 C58 C63 C62 -1.1(11)
C57 C58 C63 C62 175.6(7)
C62 C61 C64 F65 -151.8(9)
C60 C61 C64 F65 31.1(13)
C62 C61 C64 F66 84.4(11)
C60 C61 C64 F66 -92.8(10)
C62 C61 C64 F64 -31.6(12)
C60 C61 C64 F64 151.3(8)
C52 C57 C65 C70 -118.6(8)
C58 C57 C65 C70 120.8(7)
C52 C57 C65 C66 64.2(8)
C58 C57 C65 C66 -56.4(8)
C70 C65 C66 C67 -2.0(11)
C57 C65 C66 C67 175.2(7)
C70 C65 C66 Ir51 176.2(6)
C57 C65 C66 Ir51 -6.6(9)
C65 C66 C67 C68 1.8(11)
Ir51 C66 C67 C68 -176.3(6)
C66 C67 C68 C69 0.9(12)
C66 C67 C68 C71 -179.1(8)
C67 C68 C69 C70 -3.3(12)
C71 C68 C69 C70 176.7(8)
C68 C69 C70 C65 3.1(13)
C66 C65 C70 C69 -0.4(12)
C57 C65 C70 C69 -177.5(7)
C69 C68 C71 F71 24.5(14)
C67 C68 C71 F71 -155.5(9)
C69 C68 C71 F73 152.3(9)
C67 C68 C71 F73 -27.7(13)
C69 C68 C71 F72 -94.2(11)
C67 C68 C71 F72 85.8(11)
C77 N72 C73 C74 -5.2(10)
Ir51 N72 C73 C74 168.7(5)
C77 N72 C73 C82 169.8(6)
Ir51 N72 C73 C82 -16.3(8)
N72 C73 C74 C75 4.3(11)
C82 C73 C74 C75 -170.3(7)
C73 C74 C75 C76 -0.1(11)
C73 C74 C75 C78 -178.9(7)
C74 C75 C76 C77 -2.9(11)
C78 C75 C76 C77 175.9(7)
C73 N72 C77 C76 2.2(11)
Ir51 N72 C77 C76 -170.9(6)
C75 C76 C77 N72 2.0(12)
C76 C75 C78 C80 -104.6(8)
C74 C75 C78 C80 74.1(8)
C76 C75 C78 C81 15.3(10)
C74 C75 C78 C81 -166.0(7)
C76 C75 C78 C79 137.2(7)
C74 C75 C78 C79 -44.1(9)
C84 N83 C82 C87 4.3(10)
Ir51 N83 C82 C87 -174.8(5)
C84 N83 C82 C73 -169.4(6)
Ir51 N83 C82 C73 11.5(8)
N72 C73 C82 N83 3.2(9)
C74 C73 C82 N83 178.0(7)
N72 C73 C82 C87 -170.3(7)
C74 C73 C82 C87 4.5(11)
C82 N83 C84 C85 -0.1(11)
Ir51 N83 C84 C85 178.9(5)
N83 C84 C85 C86 -3.1(11)
C84 C85 C86 C87 2.0(10)
C84 C85 C86 C88 -178.5(7)
C85 C86 C87 C82 2.1(10)
C88 C86 C87 C82 -177.4(7)
N83 C82 C87 C86 -5.4(11)
C73 C82 C87 C86 167.7(7)
C87 C86 C88 C91 0.4(10)
C85 C86 C88 C91 -179.1(7)
C87 C86 C88 C89 -120.8(8)
C85 C86 C88 C89 59.6(9)
C87 C86 C88 C90 118.4(8)
C85 C86 C88 C90 -61.1(9)
